data_1568539
loop_
_publ_author_name
'Nan, Jiang'
'Ren, Xin'
'Yan, Qiang'
'Liu, Shilei'
'Wang, Jing'
'Ma, Yangmin'
'Szostak, Michal'

_publ_section_title
;
 Hypervalent iodine-promoted twofold oxidative coupling of amines with
 amides and thioamides: chemoselective pathway to oxazoles and thiazoles.
;
_journal_issue 12
_journal_name_full 'Chemical science'
_journal_page_first 3338
_journal_page_last 3345
_journal_paper_doi 10.1039/d3sc00301a
_journal_volume 14
_journal_year 2023
_chemical_formula_moiety '2(C12 H9 N S)'
_chemical_formula_sum 'C24 H18 N2 S2'
_chemical_formula_weight 398.52
_space_group_crystal_system monoclinic
_space_group_IT_number 14
_space_group_name_Hall '-P 2yn'
_space_group_name_H-M_alt 'P 1 21/n 1'
_atom_sites_solution_hydrogens geom
_atom_sites_solution_primary dual
_audit_block_doi 10.5517/ccdc.csd.cc2dnkbz
_audit_creation_date 2022-12-03
_audit_creation_method
;
Olex2 1.5-ac5-024
(compiled 2022.04.12 svn.rca3783a0 for Rigaku Oxford Diffraction, GUI svn.r6498)
;
_audit_update_record
;
2022-12-05 deposited with the CCDC.	2023-02-27 downloaded from the CCDC.
;
_cell_angle_alpha 90
_cell_angle_beta 92.817(2)
_cell_angle_gamma 90
_cell_formula_units_Z 4
_cell_length_a 7.5785(6)
_cell_length_b 19.2356(16)
_cell_length_c 13.4588(11)
_cell_measurement_reflns_used 9444
_cell_measurement_temperature 273.15
_cell_measurement_theta_max 27.596
_cell_measurement_theta_min 2.604
_cell_volume 1959.6(3)
_computing_cell_refinement 'SAINT V8.40B (?, 2016)'
_computing_data_reduction 'SAINT V8.40B (?, 2016)'
_computing_molecular_graphics 'Olex2 1.5-ac5-024 (Dolomanov et al., 2009)'
_computing_publication_material 'Olex2 1.5-ac5-024 (Dolomanov et al., 2009)'
_computing_structure_refinement 'SHELXL 2019/2 (Sheldrick, 2015)'
_computing_structure_solution 'SHELXT 2018/2 (Sheldrick, 2018)'
_diffrn_ambient_temperature 273.15
_diffrn_measured_fraction_theta_full 0.998
_diffrn_measured_fraction_theta_max 0.998
_diffrn_measurement_device_type 'Bruker APEX-II CCD'
_diffrn_measurement_method '\f and \w scans'
_diffrn_radiation_type MoK\a
_diffrn_radiation_wavelength 0.71073
_diffrn_reflns_av_R_equivalents 0.0827
_diffrn_reflns_av_unetI/netI 0.0333
_diffrn_reflns_Laue_measured_fraction_full 0.998
_diffrn_reflns_Laue_measured_fraction_max 0.998
_diffrn_reflns_limit_h_max 9
_diffrn_reflns_limit_h_min -9
_diffrn_reflns_limit_k_max 22
_diffrn_reflns_limit_k_min -22
_diffrn_reflns_limit_l_max 15
_diffrn_reflns_limit_l_min -15
_diffrn_reflns_number 49798
_diffrn_reflns_point_group_measured_fraction_full 0.998
_diffrn_reflns_point_group_measured_fraction_max 0.998
_diffrn_reflns_theta_full 24.996
_diffrn_reflns_theta_max 24.996
_diffrn_reflns_theta_min 2.604
_diffrn_source_current 30.0
_diffrn_source_power 1.5
_diffrn_source_voltage 50.0
_diffrn_standards_number 0
_exptl_absorpt_coefficient_mu 0.284
_exptl_absorpt_correction_T_max 0.7456
_exptl_absorpt_correction_T_min 0.6549
_exptl_absorpt_correction_type multi-scan
_exptl_absorpt_process_details
;
SADABS-2016/2 (Bruker,2016/2) was used for absorption correction.
wR2(int) was 0.0795 before and 0.0684 after correction.
The Ratio of minimum to maximum transmission is 0.8784.
The \l/2 correction factor is Not present.
;
_exptl_crystal_colour colourless
_exptl_crystal_colour_primary colourless
_exptl_crystal_density_diffrn 1.351
_exptl_crystal_description block
_exptl_crystal_F_000 832
_exptl_crystal_size_max 0.2
_exptl_crystal_size_mid 0.15
_exptl_crystal_size_min 0.14
_refine_diff_density_max 0.253
_refine_diff_density_min -0.272
_refine_diff_density_rms 0.051
_refine_ls_extinction_method none
_refine_ls_goodness_of_fit_ref 1.178
_refine_ls_hydrogen_treatment constr
_refine_ls_matrix_type full
_refine_ls_number_parameters 255
_refine_ls_number_reflns 3431
_refine_ls_number_restraints 0
_refine_ls_restrained_S_all 1.178
_refine_ls_R_factor_all 0.1076
_refine_ls_R_factor_gt 0.0731
_refine_ls_shift/su_max 0.001
_refine_ls_shift/su_mean 0.000
_refine_ls_structure_factor_coef Fsqd
_refine_ls_weighting_details 'w=1/[\s^2^(Fo^2^)+(0.0273P)^2^+3.8582P] where P=(Fo^2^+2Fc^2^)/3'
_refine_ls_weighting_scheme calc
_refine_ls_wR_factor_gt 0.1500
_refine_ls_wR_factor_ref 0.1686
_reflns_Friedel_coverage 0.000
_reflns_number_gt 2321
_reflns_number_total 3431
_reflns_threshold_expression 'I > 2\s(I)'
_cod_data_source_file d3sc00301a2.cif
_cod_data_source_block sust_3454_0m
_cod_depositor_comments 'Adding full bibliography for 1568538--1568539.cif.'
_cod_database_code 1568539
_shelx_shelxl_version_number 2019/2
_shelx_space_group_comment
;
The symmetry employed for this shelxl refinement is uniquely defined
by the following loop, which should always be used as a source of
symmetry information in preference to the above space-group names.
They are only intended as comments.
;
_shelx_estimated_absorpt_t_max 0.961
_shelx_estimated_absorpt_t_min 0.945
_olex2_refinement_description
;
1. Fixed Uiso
 At 1.2 times of:
  All C(H) groups
 At 1.5 times of:
  All C(H,H,H) groups
2.a Aromatic/amide H refined with riding coordinates:
 C2(H2), C5(H5), C16(H16), C17(H17), C18(H18), C21(H21), C9(H9), C12(H12),
 C13(H13), C15(H15), C20(H20), C22(H22)
2.b Idealised Me refined as rotating group:
 C23(H23A,H23B,H23C), C11(H11A,H11B,H11C)
;
_olex2_submission_special_instructions 'No special instructions were received'

loop_
_space_group_symop_operation_xyz
'x, y, z'
'-x+1/2, y+1/2, -z+1/2'
'-x, -y, -z'
'x-1/2, -y-1/2, z-1/2'

loop_
_atom_site_label
_atom_site_type_symbol
_atom_site_fract_x
_atom_site_fract_y
_atom_site_fract_z
_atom_site_U_iso_or_equiv
_atom_site_adp_type
_atom_site_occupancy
_atom_site_site_symmetry_order
_atom_site_calc_flag
_atom_site_refinement_flags_posn
_atom_site_refinement_flags_adp
_atom_site_refinement_flags_occupancy
_atom_site_disorder_assembly
_atom_site_disorder_group
S1 S 0.30787(17) 0.67991(7) 0.62845(10) 0.0583(4) Uani 1 1 d . . . . .
N2 N -0.0213(5) 0.6468(2) 0.6029(3) 0.0593(11) Uani 1 1 d . . . . .
C2 C 0.3717(7) 0.9204(3) 0.6356(4) 0.0601(13) Uani 1 1 d . . . . .
H2 H 0.484076 0.939658 0.643701 0.072 Uiso 1 1 calc R U . . .
C3 C -0.0130(5) 0.7189(2) 0.6056(3) 0.0468(11) Uani 1 1 d . . . . .
C5 C 0.0613(6) 0.9354(2) 0.6135(3) 0.0530(12) Uani 1 1 d . . . . .
H5 H -0.037012 0.964304 0.606662 0.064 Uiso 1 1 calc R U . . .
C6 C 0.1860(5) 0.8193(2) 0.6215(3) 0.0427(10) Uani 1 1 d . . . . .
C14 C 0.0361(5) 0.8622(2) 0.6106(3) 0.0481(11) Uani 1 1 d . . . . .
C16 C -0.1607(6) 0.7626(3) 0.5947(4) 0.0561(13) Uani 1 1 d . . . . .
H16 H -0.273726 0.744084 0.585528 0.067 Uiso 1 1 calc R U . . .
C17 C 0.3533(6) 0.8497(3) 0.6332(3) 0.0557(12) Uani 1 1 d . . . . .
H17 H 0.453026 0.821578 0.639446 0.067 Uiso 1 1 calc R U . . .
C18 C -0.1357(6) 0.8322(3) 0.5979(3) 0.0549(12) Uani 1 1 d . . . . .
H18 H -0.233417 0.861394 0.591662 0.066 Uiso 1 1 calc R U . . .
C19 C 0.2235(7) 0.9646(3) 0.6261(4) 0.0602(13) Uani 1 1 d . . . . .
C21 C 0.1368(7) 0.6218(3) 0.6138(4) 0.0606(13) Uani 1 1 d . . . . .
H21 H 0.157025 0.574157 0.613833 0.073 Uiso 1 1 calc R U . . .
C23 C 0.2483(8) 1.0427(3) 0.6293(5) 0.0867(19) Uani 1 1 d . . . . .
H23A H 0.279726 1.056920 0.696238 0.130 Uiso 1 1 calc R U . . .
H23B H 0.140275 1.065139 0.607065 0.130 Uiso 1 1 calc R U . . .
H23C H 0.340732 1.055693 0.586629 0.130 Uiso 1 1 calc R U . . .
C24 C 0.1554(5) 0.7460(2) 0.6184(3) 0.0439(11) Uani 1 1 d . . . . .
S2 S 0.80635(17) 0.48226(7) 0.62770(11) 0.0621(4) Uani 1 1 d . . . . .
N1 N 0.4770(5) 0.5162(2) 0.6215(3) 0.0561(10) Uani 1 1 d . . . . .
C1 C 0.6827(5) 0.3434(2) 0.6355(3) 0.0405(10) Uani 1 1 d . . . . .
C4 C 0.5320(5) 0.3002(2) 0.6331(3) 0.0418(10) Uani 1 1 d . . . . .
C7 C 0.7214(6) 0.1982(2) 0.6404(3) 0.0519(12) Uani 1 1 d . . . . .
C8 C 0.6530(6) 0.4170(2) 0.6314(3) 0.0447(11) Uani 1 1 d . . . . .
C9 C 0.6337(7) 0.5410(3) 0.6207(4) 0.0611(13) Uani 1 1 d . . . . .
H9 H 0.653794 0.588546 0.616649 0.073 Uiso 1 1 calc R U . . .
C10 C 0.4856(6) 0.4440(2) 0.6266(3) 0.0494(11) Uani 1 1 d . . . . .
C11 C 0.7440(7) 0.1201(3) 0.6414(4) 0.0689(15) Uani 1 1 d . . . . .
H11A H 0.655335 0.099480 0.680620 0.103 Uiso 1 1 calc R U . . .
H11B H 0.859024 0.108542 0.669627 0.103 Uiso 1 1 calc R U . . .
H11C H 0.731799 0.102653 0.574581 0.103 Uiso 1 1 calc R U . . .
C12 C 0.3628(6) 0.3301(3) 0.6270(4) 0.0560(12) Uani 1 1 d . . . . .
H12 H 0.264343 0.301173 0.625278 0.067 Uiso 1 1 calc R U . . .
C13 C 0.8681(6) 0.2423(3) 0.6428(3) 0.0541(12) Uani 1 1 d . . . . .
H13 H 0.980611 0.222874 0.646147 0.065 Uiso 1 1 calc R U . . .
C15 C 0.3384(6) 0.4001(3) 0.6234(4) 0.0585(13) Uani 1 1 d . . . . .
H15 H 0.224915 0.418586 0.618994 0.070 Uiso 1 1 calc R U . . .
C20 C 0.8517(6) 0.3129(3) 0.6405(3) 0.0518(12) Uani 1 1 d . . . . .
H20 H 0.952012 0.340765 0.642304 0.062 Uiso 1 1 calc R U . . .
C22 C 0.5555(6) 0.2274(2) 0.6363(3) 0.0492(11) Uani 1 1 d . . . . .
H22 H 0.456872 0.198632 0.635579 0.059 Uiso 1 1 calc R U . . .

loop_
_atom_site_aniso_label
_atom_site_aniso_U_11
_atom_site_aniso_U_22
_atom_site_aniso_U_33
_atom_site_aniso_U_23
_atom_site_aniso_U_13
_atom_site_aniso_U_12
S1 0.0499(7) 0.0587(8) 0.0660(8) 0.0025(6) 0.0004(6) 0.0097(6)
N2 0.059(3) 0.054(3) 0.065(3) -0.002(2) 0.005(2) -0.006(2)
C2 0.051(3) 0.067(3) 0.063(3) -0.005(3) 0.002(2) -0.011(3)
C3 0.038(3) 0.058(3) 0.044(3) -0.002(2) 0.003(2) -0.006(2)
C5 0.050(3) 0.050(3) 0.060(3) -0.001(2) 0.005(2) 0.007(2)
C6 0.036(2) 0.057(3) 0.035(2) 0.000(2) 0.0028(17) 0.002(2)
C14 0.036(2) 0.063(3) 0.045(3) 0.000(2) 0.0057(19) 0.005(2)
C16 0.034(3) 0.068(3) 0.067(3) -0.003(3) 0.005(2) -0.011(2)
C17 0.046(3) 0.064(3) 0.057(3) -0.009(2) 0.000(2) 0.005(2)
C18 0.033(2) 0.067(3) 0.064(3) 0.001(3) 0.003(2) 0.011(2)
C19 0.069(3) 0.056(3) 0.056(3) -0.006(2) 0.005(3) -0.003(3)
C21 0.065(3) 0.050(3) 0.068(3) 0.004(2) 0.006(3) 0.000(3)
C23 0.095(5) 0.060(4) 0.105(5) -0.006(3) -0.002(4) -0.017(3)
C24 0.035(2) 0.060(3) 0.037(2) -0.001(2) 0.0023(18) 0.008(2)
S2 0.0491(7) 0.0600(8) 0.0770(9) -0.0077(7) 0.0004(6) -0.0077(6)
N1 0.052(3) 0.059(3) 0.057(3) 0.000(2) -0.0004(19) 0.004(2)
C1 0.033(2) 0.055(3) 0.035(2) -0.0010(19) 0.0064(17) -0.002(2)
C4 0.036(2) 0.053(3) 0.037(2) 0.000(2) 0.0106(18) -0.001(2)
C7 0.059(3) 0.056(3) 0.042(3) 0.005(2) 0.012(2) 0.007(2)
C8 0.042(3) 0.054(3) 0.037(2) -0.004(2) 0.0013(19) -0.003(2)
C9 0.067(3) 0.061(3) 0.055(3) -0.005(2) -0.004(2) -0.002(3)
C10 0.053(3) 0.054(3) 0.041(3) 0.000(2) 0.002(2) 0.002(2)
C11 0.065(3) 0.066(4) 0.076(4) 0.009(3) 0.011(3) 0.003(3)
C12 0.046(3) 0.057(3) 0.066(3) 0.001(2) 0.010(2) 0.002(2)
C13 0.038(3) 0.070(3) 0.056(3) 0.004(2) 0.010(2) 0.006(2)
C15 0.044(3) 0.067(3) 0.064(3) 0.004(3) 0.007(2) 0.002(3)
C20 0.035(2) 0.064(3) 0.057(3) -0.003(2) 0.005(2) 0.003(2)
C22 0.041(3) 0.059(3) 0.048(3) 0.005(2) 0.009(2) -0.007(2)

loop_
_atom_type_symbol
_atom_type_description
_atom_type_scat_dispersion_real
_atom_type_scat_dispersion_imag
_atom_type_scat_source
C C 0.0033 0.0016 'International Tables Vol C Tables 4.2.6.8 and 6.1.1.4'
H H 0.0000 0.0000 'International Tables Vol C Tables 4.2.6.8 and 6.1.1.4'
N N 0.0061 0.0033 'International Tables Vol C Tables 4.2.6.8 and 6.1.1.4'
S S 0.1246 0.1234 'International Tables Vol C Tables 4.2.6.8 and 6.1.1.4'

loop_
_geom_angle_atom_site_label_1
_geom_angle_atom_site_label_2
_geom_angle_atom_site_label_3
_geom_angle
_geom_angle_site_symmetry_1
_geom_angle_site_symmetry_3
_geom_angle_publ_flag
C21 S1 C24 88.3(2) . . ?
C21 N2 C3 109.1(4) . . ?
C17 C2 H2 119.4 . . ?
C17 C2 C19 121.2(5) . . ?
C19 C2 H2 119.4 . . ?
N2 C3 C16 124.1(4) . . ?
C24 C3 N2 114.9(4) . . ?
C24 C3 C16 120.9(4) . . ?
C14 C5 H5 118.9 . . ?
C19 C5 H5 118.9 . . ?
C19 C5 C14 122.2(5) . . ?
C14 C6 C24 116.5(4) . . ?
C17 C6 C14 119.4(4) . . ?
C17 C6 C24 124.1(4) . . ?
C5 C14 C18 121.7(4) . . ?
C6 C14 C5 118.1(4) . . ?
C6 C14 C18 120.2(4) . . ?
C3 C16 H16 120.6 . . ?
C18 C16 C3 118.7(4) . . ?
C18 C16 H16 120.6 . . ?
C2 C17 C6 120.6(4) . . ?
C2 C17 H17 119.7 . . ?
C6 C17 H17 119.7 . . ?
C14 C18 H18 119.0 . . ?
C16 C18 C14 122.0(4) . . ?
C16 C18 H18 119.0 . . ?
C2 C19 C23 119.9(5) . . ?
C5 C19 C2 118.4(5) . . ?
C5 C19 C23 121.7(5) . . ?
S1 C21 H21 121.2 . . ?
N2 C21 S1 117.6(4) . . ?
N2 C21 H21 121.2 . . ?
C19 C23 H23A 109.5 . . ?
C19 C23 H23B 109.5 . . ?
C19 C23 H23C 109.5 . . ?
H23A C23 H23B 109.5 . . ?
H23A C23 H23C 109.5 . . ?
H23B C23 H23C 109.5 . . ?
C3 C24 S1 110.1(4) . . ?
C3 C24 C6 121.6(4) . . ?
C6 C24 S1 128.3(3) . . ?
C8 S2 C9 88.1(2) . . ?
C9 N1 C10 109.2(4) . . ?
C4 C1 C8 117.1(4) . . ?
C20 C1 C4 119.2(4) . . ?
C20 C1 C8 123.7(4) . . ?
C12 C4 C1 119.7(4) . . ?
C12 C4 C22 121.5(4) . . ?
C22 C4 C1 118.9(4) . . ?
C13 C7 C11 120.9(4) . . ?
C22 C7 C11 120.6(5) . . ?
C22 C7 C13 118.5(4) . . ?
C1 C8 S2 128.2(3) . . ?
C10 C8 S2 110.3(3) . . ?
C10 C8 C1 121.4(4) . . ?
S2 C9 H9 121.4 . . ?
N1 C9 S2 117.2(4) . . ?
N1 C9 H9 121.4 . . ?
N1 C10 C15 124.5(4) . . ?
C8 C10 N1 115.0(4) . . ?
C8 C10 C15 120.5(4) . . ?
C7 C11 H11A 109.5 . . ?
C7 C11 H11B 109.5 . . ?
C7 C11 H11C 109.5 . . ?
H11A C11 H11B 109.5 . . ?
H11A C11 H11C 109.5 . . ?
H11B C11 H11C 109.5 . . ?
C4 C12 H12 119.0 . . ?
C15 C12 C4 122.0(5) . . ?
C15 C12 H12 119.0 . . ?
C7 C13 H13 118.9 . . ?
C20 C13 C7 122.2(4) . . ?
C20 C13 H13 118.9 . . ?
C10 C15 H15 120.3 . . ?
C12 C15 C10 119.4(5) . . ?
C12 C15 H15 120.3 . . ?
C1 C20 H20 120.0 . . ?
C13 C20 C1 119.9(4) . . ?
C13 C20 H20 120.0 . . ?
C4 C22 H22 119.3 . . ?
C7 C22 C4 121.3(4) . . ?
C7 C22 H22 119.3 . . ?

loop_
_geom_bond_atom_site_label_1
_geom_bond_atom_site_label_2
_geom_bond_distance
_geom_bond_site_symmetry_2
_geom_bond_publ_flag
S1 C21 1.715(5) . ?
S1 C24 1.719(4) . ?
N2 C3 1.388(6) . ?
N2 C21 1.292(6) . ?
C2 H2 0.9300 . ?
C2 C17 1.367(6) . ?
C2 C19 1.410(7) . ?
C3 C16 1.402(6) . ?
C3 C24 1.382(6) . ?
C5 H5 0.9300 . ?
C5 C14 1.421(6) . ?
C5 C19 1.354(6) . ?
C6 C14 1.406(6) . ?
C6 C17 1.398(6) . ?
C6 C24 1.430(6) . ?
C14 C18 1.426(6) . ?
C16 H16 0.9300 . ?
C16 C18 1.353(6) . ?
C17 H17 0.9300 . ?
C18 H18 0.9300 . ?
C19 C23 1.516(7) . ?
C21 H21 0.9300 . ?
C23 H23A 0.9600 . ?
C23 H23B 0.9600 . ?
C23 H23C 0.9600 . ?
S2 C8 1.714(4) . ?
S2 C9 1.727(5) . ?
N1 C9 1.280(6) . ?
N1 C10 1.392(6) . ?
C1 C4 1.412(6) . ?
C1 C8 1.433(6) . ?
C1 C20 1.408(6) . ?
C4 C12 1.405(6) . ?
C4 C22 1.411(6) . ?
C7 C11 1.513(7) . ?
C7 C13 1.397(6) . ?
C7 C22 1.376(6) . ?
C8 C10 1.370(6) . ?
C9 H9 0.9300 . ?
C10 C15 1.399(6) . ?
C11 H11A 0.9600 . ?
C11 H11B 0.9600 . ?
C11 H11C 0.9600 . ?
C12 H12 0.9300 . ?
C12 C15 1.359(7) . ?
C13 H13 0.9300 . ?
C13 C20 1.363(6) . ?
C15 H15 0.9300 . ?
C20 H20 0.9300 . ?
C22 H22 0.9300 . ?

loop_
_geom_torsion_atom_site_label_1
_geom_torsion_atom_site_label_2
_geom_torsion_atom_site_label_3
_geom_torsion_atom_site_label_4
_geom_torsion
_geom_torsion_site_symmetry_1
_geom_torsion_site_symmetry_2
_geom_torsion_site_symmetry_3
_geom_torsion_site_symmetry_4
_geom_torsion_publ_flag
N2 C3 C16 C18 -179.4(4) . . . . ?
N2 C3 C24 S1 -0.6(5) . . . . ?
N2 C3 C24 C6 179.2(4) . . . . ?
C3 N2 C21 S1 0.1(6) . . . . ?
C3 C16 C18 C14 0.9(7) . . . . ?
C5 C14 C18 C16 179.8(5) . . . . ?
C6 C14 C18 C16 -0.8(7) . . . . ?
C14 C5 C19 C2 0.5(7) . . . . ?
C14 C5 C19 C23 -179.9(5) . . . . ?
C14 C6 C17 C2 1.0(7) . . . . ?
C14 C6 C24 S1 179.5(3) . . . . ?
C14 C6 C24 C3 -0.1(6) . . . . ?
C16 C3 C24 S1 -179.5(4) . . . . ?
C16 C3 C24 C6 0.2(7) . . . . ?
C17 C2 C19 C5 -0.5(7) . . . . ?
C17 C2 C19 C23 179.8(5) . . . . ?
C17 C6 C14 C5 -1.0(6) . . . . ?
C17 C6 C14 C18 179.6(4) . . . . ?
C17 C6 C24 S1 0.3(7) . . . . ?
C17 C6 C24 C3 -179.3(4) . . . . ?
C19 C2 C17 C6 -0.2(7) . . . . ?
C19 C5 C14 C6 0.2(7) . . . . ?
C19 C5 C14 C18 179.6(5) . . . . ?
C21 S1 C24 C3 0.5(3) . . . . ?
C21 S1 C24 C6 -179.2(4) . . . . ?
C21 N2 C3 C16 179.2(4) . . . . ?
C21 N2 C3 C24 0.3(6) . . . . ?
C24 S1 C21 N2 -0.3(4) . . . . ?
C24 C3 C16 C18 -0.6(7) . . . . ?
C24 C6 C14 C5 179.8(4) . . . . ?
C24 C6 C14 C18 0.4(6) . . . . ?
C24 C6 C17 C2 -179.9(4) . . . . ?
S2 C8 C10 N1 -1.0(5) . . . . ?
S2 C8 C10 C15 176.8(4) . . . . ?
N1 C10 C15 C12 178.7(4) . . . . ?
C1 C4 C12 C15 -0.2(7) . . . . ?
C1 C4 C22 C7 -0.8(6) . . . . ?
C1 C8 C10 N1 -179.0(4) . . . . ?
C1 C8 C10 C15 -1.2(7) . . . . ?
C4 C1 C8 S2 -177.0(3) . . . . ?
C4 C1 C8 C10 0.7(6) . . . . ?
C4 C1 C20 C13 0.1(6) . . . . ?
C4 C12 C15 C10 -0.4(7) . . . . ?
C7 C13 C20 C1 0.0(7) . . . . ?
C8 S2 C9 N1 0.3(4) . . . . ?
C8 C1 C4 C12 0.0(6) . . . . ?
C8 C1 C4 C22 179.6(4) . . . . ?
C8 C1 C20 C13 -179.1(4) . . . . ?
C8 C10 C15 C12 1.1(7) . . . . ?
C9 S2 C8 C1 178.3(4) . . . . ?
C9 S2 C8 C10 0.4(3) . . . . ?
C9 N1 C10 C8 1.2(6) . . . . ?
C9 N1 C10 C15 -176.5(5) . . . . ?
C10 N1 C9 S2 -0.9(5) . . . . ?
C11 C7 C13 C20 179.0(5) . . . . ?
C11 C7 C22 C4 -178.6(4) . . . . ?
C12 C4 C22 C7 178.8(4) . . . . ?
C13 C7 C22 C4 0.9(7) . . . . ?
C20 C1 C4 C12 -179.3(4) . . . . ?
C20 C1 C4 C22 0.3(6) . . . . ?
C20 C1 C8 S2 2.3(6) . . . . ?
C20 C1 C8 C10 180.0(4) . . . . ?
C22 C4 C12 C15 -179.7(5) . . . . ?
C22 C7 C13 C20 -0.5(7) . . . . ?
